data_7152864
loop_
_publ_author_name
'Yeh, Ming-Chang P'
'Liang, Chia-Jung'
'Liu, Cheng-Yuan'
'Shih, Ya-Fon'
'Lee, I-Chen'
'Liu, Hsiang-Fang'
'Wang, Jeng-Long'

_publ_section_title
;
 Diastereoselective synthesis of vicinal cis-dihydroxyheterospirocycles by
 one-pot epoxidation/spirocyclization of C(3)-functionalized
 cyclohex-2-en-1-ols.
;
_journal_issue 20
_journal_name_full 'Organic &amp; biomolecular chemistry'
_journal_page_first 3393
_journal_page_last 3399
_journal_paper_doi 10.1039/c3ob27352k
_journal_volume 11
_journal_year 2013
_chemical_formula_moiety 'C9 H14 O4'
_chemical_formula_sum 'C9 H14 O4'
_chemical_formula_weight 186.20
_chemical_name_systematic
;
?
;
_space_group_IT_number 14
_symmetry_cell_setting monoclinic
_symmetry_space_group_name_Hall '-P 2ybc'
_symmetry_space_group_name_H-M 'P 1 21/c 1'
_atom_sites_solution_hydrogens geom
_atom_sites_solution_primary direct
_atom_sites_solution_secondary difmap
_audit_creation_method SHELXL-97
_cell_angle_alpha 90.00
_cell_angle_beta 90.0100(10)
_cell_angle_gamma 90.00
_cell_formula_units_Z 8
_cell_length_a 5.7917(6)
_cell_length_b 16.0545(16)
_cell_length_c 18.954(2)
_cell_measurement_reflns_used 0
_cell_measurement_temperature 200(2)
_cell_measurement_theta_max 0
_cell_measurement_theta_min 0
_cell_volume 1762.4(3)
_computing_molecular_graphics 'Ortep-3 for Windows (Farrugia, 1997)'
_computing_publication_material 'WinGX publication routines (Farrugia, 1999)'
_computing_structure_refinement 'SHELXL-97 (Sheldrick, 1997)'
_computing_structure_solution 'SIR92 (Giacovazzo et al, 1993)'
_diffrn_ambient_temperature 200(2)
_diffrn_measured_fraction_theta_full 0.981
_diffrn_measured_fraction_theta_max 0.981
_diffrn_radiation_monochromator graphite
_diffrn_radiation_source 'fine-focus sealed tube'
_diffrn_radiation_type MoK\a
_diffrn_radiation_wavelength 0.71073
_diffrn_reflns_av_R_equivalents 0.1180
_diffrn_reflns_av_sigmaI/netI 0.1767
_diffrn_reflns_limit_h_max 5
_diffrn_reflns_limit_h_min -6
_diffrn_reflns_limit_k_max 18
_diffrn_reflns_limit_k_min -18
_diffrn_reflns_limit_l_max 22
_diffrn_reflns_limit_l_min -19
_diffrn_reflns_number 12654
_diffrn_reflns_theta_full 25.07
_diffrn_reflns_theta_max 25.07
_diffrn_reflns_theta_min 1.66
_exptl_absorpt_coefficient_mu 0.110
_exptl_absorpt_correction_T_max 0.9989
_exptl_absorpt_correction_T_min 0.9773
_exptl_absorpt_correction_type multi-scan
_exptl_crystal_colour colorless
_exptl_crystal_density_diffrn 1.404
_exptl_crystal_density_method 'not measured'
_exptl_crystal_description prism
_exptl_crystal_F_000 800
_exptl_crystal_size_max 0.21
_exptl_crystal_size_mid 0.14
_exptl_crystal_size_min 0.01
_refine_diff_density_max 0.384
_refine_diff_density_min -0.429
_refine_diff_density_rms 0.088
_refine_ls_extinction_coef 0.006(2)
_refine_ls_extinction_expression Fc^*^=kFc[1+0.001xFc^2^\l^3^/sin(2\q)]^-1/4^
_refine_ls_extinction_method SHELXL
_refine_ls_goodness_of_fit_ref 1.057
_refine_ls_hydrogen_treatment constr
_refine_ls_matrix_type full
_refine_ls_number_parameters 236
_refine_ls_number_reflns 3075
_refine_ls_number_restraints 0
_refine_ls_restrained_S_all 1.057
_refine_ls_R_factor_all 0.2419
_refine_ls_R_factor_gt 0.1280
_refine_ls_shift/su_max 0.001
_refine_ls_shift/su_mean 0.000
_refine_ls_structure_factor_coef Fsqd
_refine_ls_weighting_details 'calc w=1/[\s^2^(Fo^2^)+(0.0809P)^2^+13.9296P] where P=(Fo^2^+2Fc^2^)/3'
_refine_ls_weighting_scheme calc
_refine_ls_wR_factor_gt 0.2915
_refine_ls_wR_factor_ref 0.3449
_reflns_number_gt 1389
_reflns_number_total 3075
_reflns_threshold_expression >2sigma(I)
_cod_data_source_file c3ob27352k.txt
_cod_data_source_block a14020
_cod_original_sg_symbol_H-M 'P 21/c'
_cod_database_code 7152864

loop_
_symmetry_equiv_pos_as_xyz
'x, y, z'
'-x, y+1/2, -z+1/2'
'-x, -y, -z'
'x, -y-1/2, z-1/2'

loop_
_atom_site_label
_atom_site_type_symbol
_atom_site_fract_x
_atom_site_fract_y
_atom_site_fract_z
_atom_site_U_iso_or_equiv
_atom_site_adp_type
_atom_site_occupancy
_atom_site_symmetry_multiplicity
_atom_site_calc_flag
_atom_site_refinement_flags
C1 C 0.9860(18) 0.5595(6) 0.3556(5) 0.043(3) Uani 1 1 d .
C2 C 0.725(2) 0.5660(7) 0.3534(9) 0.102(6) Uani 1 1 d .
H2A H 0.6691 0.6016 0.3925 0.122 Uiso 1 1 calc R
H2B H 0.6750 0.5912 0.3082 0.122 Uiso 1 1 calc R
C3 C 0.6337(16) 0.4856(6) 0.3599(6) 0.052(3) Uani 1 1 d .
H3A H 0.5603 0.4681 0.3151 0.062 Uiso 1 1 calc R
H3B H 0.5162 0.4839 0.3978 0.062 Uiso 1 1 calc R
C4 C 0.8331(14) 0.4287(5) 0.3776(5) 0.036(2) Uani 1 1 d .
C5 C 0.8573(13) 0.3568(5) 0.3266(6) 0.040(3) Uani 1 1 d .
H5 H 0.8686 0.3802 0.2779 0.048 Uiso 1 1 calc R
C6 C 1.0718(14) 0.3049(5) 0.3402(5) 0.036(2) Uani 1 1 d .
H6 H 1.2117 0.3407 0.3340 0.044 Uiso 1 1 calc R
C7 C 1.0636(16) 0.2721(6) 0.4184(5) 0.045(3) Uani 1 1 d .
H7A H 0.9284 0.2350 0.4245 0.054 Uiso 1 1 calc R
H7B H 1.2046 0.2393 0.4285 0.054 Uiso 1 1 calc R
C8 C 1.0474(16) 0.3432(6) 0.4688(6) 0.050(3) Uani 1 1 d .
H8A H 1.1881 0.3780 0.4650 0.060 Uiso 1 1 calc R
H8B H 1.0384 0.3216 0.5176 0.060 Uiso 1 1 calc R
C9 C 0.8374(15) 0.3961(6) 0.4536(5) 0.046(3) Uani 1 1 d .
H9A H 0.8351 0.4439 0.4865 0.055 Uiso 1 1 calc R
H9B H 0.6967 0.3626 0.4622 0.055 Uiso 1 1 calc R
C10 C 0.4890(18) 0.5552(6) 0.1562(6) 0.050(3) Uani 1 1 d .
C11 C 0.2437(19) 0.5588(7) 0.1717(7) 0.069(4) Uani 1 1 d .
H11A H 0.1792 0.6134 0.1575 0.083 Uiso 1 1 calc R
H11B H 0.2166 0.5508 0.2228 0.083 Uiso 1 1 calc R
C12 C 0.1351(15) 0.4913(5) 0.1311(6) 0.044(3) Uani 1 1 d .
H12A H 0.0624 0.5132 0.0876 0.053 Uiso 1 1 calc R
H12B H 0.0161 0.4625 0.1596 0.053 Uiso 1 1 calc R
C13 C 0.3324(13) 0.4325(5) 0.1133(5) 0.033(2) Uani 1 1 d .
C14 C 0.3571(13) 0.3598(5) 0.1658(5) 0.031(2) Uani 1 1 d .
H14 H 0.3692 0.3816 0.2151 0.037 Uiso 1 1 calc R
C15 C 0.5715(14) 0.3092(5) 0.1472(5) 0.030(2) Uani 1 1 d .
H15 H 0.7115 0.3451 0.1527 0.036 Uiso 1 1 calc R
C16 C 0.5636(17) 0.2756(6) 0.0733(5) 0.046(3) Uani 1 1 d .
H16A H 0.4282 0.2385 0.0678 0.055 Uiso 1 1 calc R
H16B H 0.7046 0.2426 0.0637 0.055 Uiso 1 1 calc R
C17 C 0.5469(16) 0.3483(6) 0.0210(5) 0.048(3) Uani 1 1 d .
H17A H 0.5354 0.3265 -0.0278 0.058 Uiso 1 1 calc R
H17B H 0.6875 0.3831 0.0242 0.058 Uiso 1 1 calc R
C18 C 0.3323(15) 0.4014(6) 0.0381(5) 0.040(2) Uani 1 1 d .
H18A H 0.3269 0.4497 0.0056 0.048 Uiso 1 1 calc R
H18B H 0.1918 0.3676 0.0300 0.048 Uiso 1 1 calc R
O1 O 1.1332(13) 0.6103(4) 0.3477(4) 0.067(2) Uani 1 1 d .
O2 O 1.0381(10) 0.4804(4) 0.3685(4) 0.054(2) Uani 1 1 d .
O3 O 0.6545(9) 0.3073(4) 0.3303(3) 0.0423(18) Uani 1 1 d .
H3 H 0.5385 0.3373 0.3225 0.063 Uiso 1 1 calc R
O4 O 1.0793(10) 0.2388(4) 0.2907(3) 0.0415(18) Uani 1 1 d .
H4' H 1.2561 0.2363 0.2729 0.050 Uiso 1 1 d R
O5 O 0.6413(13) 0.6036(5) 0.1692(4) 0.071(3) Uani 1 1 d .
O6 O 0.5413(9) 0.4845(3) 0.1232(3) 0.0356(16) Uani 1 1 d .
O7 O 0.1521(9) 0.3121(4) 0.1578(3) 0.0410(18) Uani 1 1 d .
H7' H 0.1399 0.2583 0.1901 0.049 Uiso 1 1 d R
O8 O 0.5790(10) 0.2418(3) 0.1996(4) 0.0410(18) Uani 1 1 d .
H8' H 0.6717 0.2005 0.1809 0.049 Uiso 1 1 d R

loop_
_atom_site_aniso_label
_atom_site_aniso_U_11
_atom_site_aniso_U_22
_atom_site_aniso_U_33
_atom_site_aniso_U_23
_atom_site_aniso_U_13
_atom_site_aniso_U_12
C1 0.066(7) 0.035(6) 0.028(6) 0.010(5) -0.005(5) -0.009(5)
C2 0.067(9) 0.054(8) 0.185(17) 0.035(9) -0.059(9) 0.006(7)
C3 0.039(6) 0.043(6) 0.073(9) 0.007(6) 0.000(5) 0.001(5)
C4 0.024(5) 0.025(5) 0.060(7) 0.008(5) -0.005(4) -0.005(4)
C5 0.019(5) 0.040(6) 0.061(7) 0.020(5) -0.002(4) -0.004(4)
C6 0.025(5) 0.028(5) 0.057(7) 0.008(5) -0.001(4) 0.003(4)
C7 0.037(6) 0.042(6) 0.055(8) 0.021(5) -0.001(5) 0.002(4)
C8 0.040(6) 0.049(6) 0.062(8) 0.006(6) -0.010(5) -0.006(5)
C9 0.031(5) 0.053(6) 0.054(8) 0.002(5) 0.005(5) -0.008(4)
C10 0.051(7) 0.034(6) 0.066(8) 0.000(6) 0.010(6) 0.005(5)
C11 0.065(8) 0.053(7) 0.089(10) -0.020(7) 0.020(7) 0.001(6)
C12 0.037(5) 0.033(5) 0.063(8) 0.003(5) -0.005(5) 0.010(4)
C13 0.022(4) 0.029(5) 0.049(7) -0.007(5) -0.010(4) -0.001(4)
C14 0.025(5) 0.027(5) 0.040(6) -0.003(4) 0.001(4) -0.001(4)
C15 0.032(5) 0.022(4) 0.035(6) 0.000(4) -0.005(4) -0.001(4)
C16 0.043(6) 0.043(6) 0.052(7) -0.014(5) 0.001(5) 0.006(5)
C17 0.043(6) 0.059(7) 0.043(7) -0.017(6) 0.003(5) -0.002(5)
C18 0.043(6) 0.035(5) 0.043(7) 0.002(5) -0.007(5) 0.000(4)
O1 0.068(5) 0.036(4) 0.098(7) 0.011(4) -0.009(5) -0.021(4)
O2 0.028(4) 0.032(4) 0.102(6) 0.017(4) 0.001(4) -0.002(3)
O3 0.020(3) 0.045(4) 0.062(5) 0.004(3) 0.003(3) 0.001(3)
O4 0.036(4) 0.038(4) 0.051(5) 0.004(3) 0.006(3) 0.003(3)
O5 0.065(5) 0.056(5) 0.093(7) -0.035(5) 0.008(5) -0.022(4)
O6 0.031(3) 0.026(3) 0.050(4) -0.001(3) -0.003(3) -0.006(3)
O7 0.027(3) 0.034(3) 0.062(5) 0.009(3) 0.002(3) -0.007(3)
O8 0.040(4) 0.027(3) 0.057(5) -0.005(3) -0.001(3) 0.008(3)

loop_
_atom_type_symbol
_atom_type_description
_atom_type_scat_dispersion_real
_atom_type_scat_dispersion_imag
_atom_type_scat_source
C C 0.0033 0.0016 'International Tables Vol C Tables 4.2.6.8 and 6.1.1.4'
H H 0.0000 0.0000 'International Tables Vol C Tables 4.2.6.8 and 6.1.1.4'
O O 0.0106 0.0060 'International Tables Vol C Tables 4.2.6.8 and 6.1.1.4'

loop_
_geom_angle_atom_site_label_1
_geom_angle_atom_site_label_2
_geom_angle_atom_site_label_3
_geom_angle
O1 C1 O2 121.0(10)
O1 C1 C2 131.7(10)
O2 C1 C2 107.3(8)
C3 C2 C1 108.1(9)
C3 C2 H2A 110.1
C1 C2 H2A 110.1
C3 C2 H2B 110.1
C1 C2 H2B 110.1
H2A C2 H2B 108.4
C2 C3 C4 106.8(8)
C2 C3 H3A 110.4
C4 C3 H3A 110.4
C2 C3 H3B 110.4
C4 C3 H3B 110.4
H3A C3 H3B 108.6
O2 C4 C3 104.5(7)
O2 C4 C5 106.4(7)
C3 C4 C5 113.0(8)
O2 C4 C9 107.0(7)
C3 C4 C9 115.4(8)
C5 C4 C9 109.8(7)
O3 C5 C4 108.6(7)
O3 C5 C6 111.2(7)
C4 C5 C6 112.7(8)
O3 C5 H5 108.1
C4 C5 H5 108.1
C6 C5 H5 108.1
O4 C6 C5 108.9(8)
O4 C6 C7 111.9(7)
C5 C6 C7 108.6(7)
O4 C6 H6 109.1
C5 C6 H6 109.1
C7 C6 H6 109.1
C8 C7 C6 110.4(8)
C8 C7 H7A 109.6
C6 C7 H7A 109.6
C8 C7 H7B 109.6
C6 C7 H7B 109.6
H7A C7 H7B 108.1
C7 C8 C9 111.0(8)
C7 C8 H8A 109.4
C9 C8 H8A 109.4
C7 C8 H8B 109.4
C9 C8 H8B 109.4
H8A C8 H8B 108.0
C8 C9 C4 112.6(8)
C8 C9 H9A 109.1
C4 C9 H9A 109.1
C8 C9 H9B 109.1
C4 C9 H9B 109.1
H9A C9 H9B 107.8
O5 C10 O6 118.7(9)
O5 C10 C11 130.7(10)
O6 C10 C11 110.6(9)
C10 C11 C12 106.5(9)
C10 C11 H11A 110.4
C12 C11 H11A 110.4
C10 C11 H11B 110.4
C12 C11 H11B 110.4
H11A C11 H11B 108.6
C11 C12 C13 104.6(8)
C11 C12 H12A 110.8
C13 C12 H12A 110.8
C11 C12 H12B 110.8
C13 C12 H12B 110.8
H12A C12 H12B 108.9
O6 C13 C18 107.8(7)
O6 C13 C12 103.6(6)
C18 C13 C12 114.5(8)
O6 C13 C14 105.6(6)
C18 C13 C14 111.0(7)
C12 C13 C14 113.4(8)
O7 C14 C15 111.7(7)
O7 C14 C13 105.2(7)
C15 C14 C13 109.2(7)
O7 C14 H14 110.2
C15 C14 H14 110.2
C13 C14 H14 110.2
O8 C15 C16 111.5(7)
O8 C15 C14 105.0(7)
C16 C15 C14 112.5(7)
O8 C15 H15 109.2
C16 C15 H15 109.2
C14 C15 H15 109.2
C15 C16 C17 109.3(8)
C15 C16 H16A 109.8
C17 C16 H16A 109.8
C15 C16 H16B 109.8
C17 C16 H16B 109.8
H16A C16 H16B 108.3
C16 C17 C18 109.6(8)
C16 C17 H17A 109.8
C18 C17 H17A 109.8
C16 C17 H17B 109.8
C18 C17 H17B 109.8
H17A C17 H17B 108.2
C13 C18 C17 112.4(8)
C13 C18 H18A 109.1
C17 C18 H18A 109.1
C13 C18 H18B 109.1
C17 C18 H18B 109.1
H18A C18 H18B 107.9
C1 O2 C4 112.4(7)
C5 O3 H3 109.5
C6 O4 H4' 105.3
C10 O6 C13 110.8(7)
C14 O7 H7' 115.7
C15 O8 H8' 106.6

loop_
_geom_bond_atom_site_label_1
_geom_bond_atom_site_label_2
_geom_bond_distance
C1 O1 1.189(11)
C1 O2 1.328(11)
C1 C2 1.517(15)
C2 C3 1.400(14)
C2 H2A 0.9900
C2 H2B 0.9900
C3 C4 1.511(12)
C3 H3A 0.9900
C3 H3B 0.9900
C4 O2 1.460(10)
C4 C5 1.512(13)
C4 C9 1.532(13)
C5 O3 1.419(9)
C5 C6 1.517(11)
C5 H5 1.0000
C6 O4 1.417(11)
C6 C7 1.573(13)
C6 H6 1.0000
C7 C8 1.492(14)
C7 H7A 0.9900
C7 H7B 0.9900
C8 C9 1.510(13)
C8 H8A 0.9900
C8 H8B 0.9900
C9 H9A 0.9900
C9 H9B 0.9900
C10 O5 1.200(12)
C10 O6 1.332(11)
C10 C11 1.452(14)
C11 C12 1.470(14)
C11 H11A 0.9900
C11 H11B 0.9900
C12 C13 1.520(11)
C12 H12A 0.9900
C12 H12B 0.9900
C13 O6 1.482(9)
C13 C18 1.510(13)
C13 C14 1.540(12)
C14 O7 1.421(9)
C14 C15 1.525(11)
C14 H14 1.0000
C15 O8 1.471(10)
C15 C16 1.501(13)
C15 H15 1.0000
C16 C17 1.535(14)
C16 H16A 0.9900
C16 H16B 0.9900
C17 C18 1.541(12)
C17 H17A 0.9900
C17 H17B 0.9900
C18 H18A 0.9900
C18 H18B 0.9900
O3 H3 0.8400
O4 H4' 1.0788
O7 H7' 1.0600
O8 H8' 0.9242

loop_
_geom_torsion_atom_site_label_1
_geom_torsion_atom_site_label_2
_geom_torsion_atom_site_label_3
_geom_torsion_atom_site_label_4
_geom_torsion
O1 C1 C2 C3 174.6(12)
O2 C1 C2 C3 -4.7(15)
C1 C2 C3 C4 8.6(16)
C2 C3 C4 O2 -9.2(13)
C2 C3 C4 C5 -124.5(11)
C2 C3 C4 C9 108.0(12)
O2 C4 C5 O3 -176.3(7)
C3 C4 C5 O3 -62.2(10)
C9 C4 C5 O3 68.2(9)
O2 C4 C5 C6 60.0(9)
C3 C4 C5 C6 174.1(8)
C9 C4 C5 C6 -55.5(9)
O3 C5 C6 O4 57.2(10)
C4 C5 C6 O4 179.4(7)
O3 C5 C6 C7 -64.9(10)
C4 C5 C6 C7 57.3(9)
O4 C6 C7 C8 -178.0(7)
C5 C6 C7 C8 -57.8(10)
C6 C7 C8 C9 57.7(10)
C7 C8 C9 C4 -56.4(11)
O2 C4 C9 C8 -61.2(10)
C3 C4 C9 C8 -177.0(8)
C5 C4 C9 C8 53.9(10)
O5 C10 C11 C12 168.8(13)
O6 C10 C11 C12 -12.5(13)
C10 C11 C12 C13 19.2(12)
C11 C12 C13 O6 -18.8(10)
C11 C12 C13 C18 -136.0(9)
C11 C12 C13 C14 95.2(10)
O6 C13 C14 O7 177.8(6)
C18 C13 C14 O7 -65.6(8)
C12 C13 C14 O7 65.0(9)
O6 C13 C14 C15 -62.2(8)
C18 C13 C14 C15 54.4(9)
C12 C13 C14 C15 -175.0(7)
O7 C14 C15 O8 -63.8(9)
C13 C14 C15 O8 -179.8(6)
O7 C14 C15 C16 57.7(10)
C13 C14 C15 C16 -58.3(9)
O8 C15 C16 C17 177.9(7)
C14 C15 C16 C17 60.2(10)
C15 C16 C17 C18 -57.2(10)
O6 C13 C18 C17 60.2(9)
C12 C13 C18 C17 175.0(8)
C14 C13 C18 C17 -55.0(9)
C16 C17 C18 C13 56.1(10)
O1 C1 O2 C4 179.1(10)
C2 C1 O2 C4 -1.4(12)
C3 C4 O2 C1 6.5(11)
C5 C4 O2 C1 126.3(8)
C9 C4 O2 C1 -116.3(9)
O5 C10 O6 C13 178.8(10)
C11 C10 O6 C13 -0.1(12)
C18 C13 O6 C10 133.9(8)
C12 C13 O6 C10 12.1(10)
C14 C13 O6 C10 -107.4(8)
